data_4028657
loop_
_publ_author_name
'Damien J. Carr'
'Jaya Satyanarayana Kudavalli'
'Katherine S. Dunne'
'Helge M\"uller-Bunz'
'Declan G. Gilheany'

_publ_section_title
;
 Synthesis of 2,3-Dihydro-1-phenylbenzo[b]phosphole (1-Phenylphosphindane)
 and Its Use as a Mechanistic Test in the Asymmetric Appel Reaction:
 Decisive Evidence against Involvement of Pseudorotation in the
 Stereoselecting Step
;
_journal_name_full 'Journal of Organic Chemistry'
_journal_page_first 10500
_journal_page_last 10505
_journal_paper_doi 10.1021/jo401318g
_journal_volume 78
_journal_year 2013
_chemical_absolute_configuration ad
_chemical_formula_moiety 'C14 H13 O P'
_chemical_formula_sum 'C14 H13 O P'
_chemical_formula_weight 228.21
_chemical_name_systematic
; 
 ? 
;
_space_group_IT_number 4
_symmetry_cell_setting monoclinic
_symmetry_space_group_name_Hall 'P 2yb'
_symmetry_space_group_name_H-M 'P 1 21 1'
_atom_sites_solution_hydrogens geom
_atom_sites_solution_primary direct
_atom_sites_solution_secondary difmap
_audit_creation_method SHELXL-97
_cell_angle_alpha 90.00
_cell_angle_beta 90.375(2)
_cell_angle_gamma 90.00
_cell_formula_units_Z 4
_cell_length_a 8.3822(2)
_cell_length_b 10.6016(2)
_cell_length_c 12.8429(3)
_cell_measurement_reflns_used 7074
_cell_measurement_temperature 100(2)
_cell_measurement_theta_max 29.0290
_cell_measurement_theta_min 3.9680
_cell_volume 1141.26(4)
_computing_cell_refinement
; 
CrysAlisPro, Agilent Technologies, 
Version 1.171.36.24 (release 03-12-2012 CrysAlis171 .NET) 
(compiled Dec  3 2012,18:21:49) 
;
_computing_data_collection
; 
CrysAlisPro, Agilent Technologies, 
Version 1.171.36.24 (release 03-12-2012 CrysAlis171 .NET) 
(compiled Dec  3 2012,18:21:49) 
;
_computing_data_reduction
; 
CrysAlisPro, Agilent Technologies, 
Version 1.171.36.24 (release 03-12-2012 CrysAlis171 .NET) 
(compiled Dec  3 2012,18:21:49) 
;
_computing_structure_refinement 'SHELXL-97 (Sheldrick, 2008)'
_computing_structure_solution 'SHELXS-97 (Sheldrick, 2008)'
_diffrn_ambient_temperature 100(2)
_diffrn_detector_area_resol_mean 10.3196
_diffrn_measured_fraction_theta_full 0.993
_diffrn_measured_fraction_theta_max 0.893
_diffrn_measurement_device_type 'SuperNova, Dual, Cu at zero, Atlas'
_diffrn_measurement_method '\w scans'
_diffrn_radiation_monochromator mirror
_diffrn_radiation_source 'SuperNova (Mo) x-ray Source'
_diffrn_radiation_type MoK\a
_diffrn_radiation_wavelength 0.71073
_diffrn_reflns_av_R_equivalents 0.0296
_diffrn_reflns_av_sigmaI/netI 0.0398
_diffrn_reflns_limit_h_max 11
_diffrn_reflns_limit_h_min -11
_diffrn_reflns_limit_k_max 14
_diffrn_reflns_limit_k_min -13
_diffrn_reflns_limit_l_max 16
_diffrn_reflns_limit_l_min -17
_diffrn_reflns_number 12742
_diffrn_reflns_theta_full 27.00
_diffrn_reflns_theta_max 29.58
_diffrn_reflns_theta_min 2.89
_exptl_absorpt_coefficient_mu 0.214
_exptl_absorpt_correction_T_max 0.971
_exptl_absorpt_correction_T_min 0.955
_exptl_absorpt_correction_type analytical
_exptl_absorpt_process_details
; 
CrysAlisPro, Agilent Technologies, 
Version 1.171.36.24 (release 03-12-2012 CrysAlis171 .NET) 
(compiled Dec  3 2012,18:21:49) 
;
_exptl_crystal_colour colourless
_exptl_crystal_density_diffrn 1.328
_exptl_crystal_description irregular
_exptl_crystal_F_000 480
_exptl_crystal_size_max 0.3315
_exptl_crystal_size_mid 0.2919
_exptl_crystal_size_min 0.2121
_refine_diff_density_max 0.223
_refine_diff_density_min -0.223
_refine_diff_density_rms 0.045
_refine_ls_abs_structure_details 'Flack H D (1983), Acta Cryst. A39, 876-881'
_refine_ls_abs_structure_Flack -0.01(6)
_refine_ls_extinction_method none
_refine_ls_goodness_of_fit_ref 1.062
_refine_ls_hydrogen_treatment constr
_refine_ls_matrix_type full
_refine_ls_number_parameters 289
_refine_ls_number_reflns 5291
_refine_ls_number_restraints 1
_refine_ls_restrained_S_all 1.062
_refine_ls_R_factor_all 0.0344
_refine_ls_R_factor_gt 0.0314
_refine_ls_shift/su_max 0.001
_refine_ls_shift/su_mean 0.000
_refine_ls_structure_factor_coef Fsqd
_refine_ls_weighting_details 'calc w=1/[\s^2^(Fo^2^)+(0.0258P)^2^+0.2781P] where P=(Fo^2^+2Fc^2^)/3'
_refine_ls_weighting_scheme calc
_refine_ls_wR_factor_gt 0.0680
_refine_ls_wR_factor_ref 0.0704
_reflns_number_gt 5044
_reflns_number_total 5291
_reflns_threshold_expression I>2\s(I)
_cod_data_source_file jo401318g_si_001.cif
_cod_data_source_block gil69
_cod_original_sg_symbol_H-M 'P 21'
_cod_database_code 4028657

loop_
_symmetry_equiv_pos_as_xyz
'x, y, z'
'-x, y+1/2, -z'

loop_
_atom_site_label
_atom_site_type_symbol
_atom_site_fract_x
_atom_site_fract_y
_atom_site_fract_z
_atom_site_U_iso_or_equiv
_atom_site_adp_type
_atom_site_occupancy
_atom_site_symmetry_multiplicity
_atom_site_calc_flag
_atom_site_refinement_flags
P1 P 0.27318(5) 0.63486(4) 0.40507(3) 0.01406(9) Uani 1 1 d .
O1 O 0.40115(14) 0.70316(12) 0.46316(9) 0.0210(3) Uani 1 1 d .
C1 C 0.31953(19) 0.49114(16) 0.33723(12) 0.0141(3) Uani 1 1 d .
C2 C 0.25160(19) 0.49261(17) 0.23730(13) 0.0158(3) Uani 1 1 d .
C8 C 0.1958(2) 0.71344(17) 0.28881(13) 0.0181(3) Uani 1 1 d .
H8A H 0.0975 0.7609 0.3054 0.022 Uiso 1 1 calc R
H8B H 0.2758 0.7732 0.2612 0.022 Uiso 1 1 calc R
C9 C 0.1081(2) 0.59970(15) 0.49045(12) 0.0143(3) Uani 1 1 d .
C3 C 0.2702(2) 0.38733(16) 0.17382(13) 0.0186(4) Uani 1 1 d .
H3 H 0.2255 0.3869 0.1057 0.022 Uiso 1 1 calc R
C4 C 0.3537(2) 0.28317(17) 0.20975(14) 0.0201(4) Uani 1 1 d .
H4 H 0.3638 0.2108 0.1666 0.024 Uiso 1 1 calc R
C5 C 0.4232(2) 0.28371(17) 0.30899(14) 0.0188(3) Uani 1 1 d .
H5 H 0.4824 0.2126 0.3324 0.023 Uiso 1 1 calc R
C6 C 0.4060(2) 0.38752(16) 0.37308(13) 0.0168(3) Uani 1 1 d .
H6 H 0.4525 0.3882 0.4407 0.020 Uiso 1 1 calc R
C7 C 0.1596(2) 0.60993(17) 0.20828(13) 0.0201(4) Uani 1 1 d .
H7A H 0.0438 0.5915 0.2071 0.024 Uiso 1 1 calc R
H7B H 0.1911 0.6387 0.1380 0.024 Uiso 1 1 calc R
C10 C 0.0928(2) 0.67118(15) 0.58165(13) 0.0176(4) Uani 1 1 d .
H10 H 0.1683 0.7354 0.5972 0.021 Uiso 1 1 calc R
C11 C -0.0323(2) 0.64841(18) 0.64922(13) 0.0214(4) Uani 1 1 d .
H11 H -0.0422 0.6970 0.7110 0.026 Uiso 1 1 calc R
C12 C -0.1430(2) 0.55480(17) 0.62692(14) 0.0211(4) Uani 1 1 d .
H12 H -0.2290 0.5399 0.6731 0.025 Uiso 1 1 calc R
C13 C -0.1283(2) 0.48298(17) 0.53729(14) 0.0210(4) Uani 1 1 d .
H13 H -0.2042 0.4189 0.5221 0.025 Uiso 1 1 calc R
C14 C -0.0025(2) 0.50466(17) 0.46953(13) 0.0182(3) Uani 1 1 d .
H14 H 0.0082 0.4545 0.4087 0.022 Uiso 1 1 calc R
P2 P 0.59588(5) 0.92353(4) 0.20096(3) 0.01559(9) Uani 1 1 d .
O2 O 0.44406(14) 0.98472(12) 0.16755(10) 0.0232(3) Uani 1 1 d .
C15 C 0.6190(2) 0.75824(16) 0.17627(13) 0.0161(3) Uani 1 1 d .
C16 C 0.6844(2) 0.69792(17) 0.26348(14) 0.0185(4) Uani 1 1 d .
C21 C 0.7219(2) 0.78323(18) 0.35535(14) 0.0226(4) Uani 1 1 d .
H21A H 0.8379 0.8002 0.3591 0.027 Uiso 1 1 calc R
H21B H 0.6890 0.7423 0.4211 0.027 Uiso 1 1 calc R
C22 C 0.6296(2) 0.90722(18) 0.33965(13) 0.0210(4) Uani 1 1 d .
H22A H 0.6925 0.9794 0.3665 0.025 Uiso 1 1 calc R
H22B H 0.5267 0.9043 0.3770 0.025 Uiso 1 1 calc R
C17 C 0.7088(2) 0.56829(19) 0.25969(17) 0.0259(4) Uani 1 1 d .
H17 H 0.7512 0.5253 0.3186 0.031 Uiso 1 1 calc R
C18 C 0.6711(2) 0.50190(19) 0.16977(16) 0.0288(5) Uani 1 1 d .
H18 H 0.6899 0.4136 0.1673 0.035 Uiso 1 1 calc R
C19 C 0.6061(2) 0.56252(19) 0.08302(16) 0.0263(4) Uani 1 1 d .
H19 H 0.5800 0.5158 0.0221 0.032 Uiso 1 1 calc R
C20 C 0.5798(2) 0.69180(18) 0.08626(14) 0.0207(4) Uani 1 1 d .
H20 H 0.5357 0.7344 0.0277 0.025 Uiso 1 1 calc R
C23 C 0.7684(2) 1.00059(17) 0.14488(12) 0.0159(3) Uani 1 1 d .
C24 C 0.9137(2) 0.93882(17) 0.13315(13) 0.0185(3) Uani 1 1 d .
H24 H 0.9233 0.8528 0.1530 0.022 Uiso 1 1 calc R
C25 C 1.0450(2) 1.00195(18) 0.09265(14) 0.0211(4) Uani 1 1 d .
H25 H 1.1444 0.9598 0.0859 0.025 Uiso 1 1 calc R
C26 C 1.0295(2) 1.12698(18) 0.06230(12) 0.0208(4) Uani 1 1 d .
H26 H 1.1184 1.1700 0.0337 0.025 Uiso 1 1 calc R
C27 C 0.8854(2) 1.18961(17) 0.07339(14) 0.0212(4) Uani 1 1 d .
H27 H 0.8757 1.2753 0.0525 0.025 Uiso 1 1 calc R
C28 C 0.7548(2) 1.12627(18) 0.11533(12) 0.0185(3) Uani 1 1 d .
H28 H 0.6563 1.1692 0.1237 0.022 Uiso 1 1 calc R

loop_
_atom_site_aniso_label
_atom_site_aniso_U_11
_atom_site_aniso_U_22
_atom_site_aniso_U_33
_atom_site_aniso_U_23
_atom_site_aniso_U_13
_atom_site_aniso_U_12
P1 0.0125(2) 0.0154(2) 0.01426(18) -0.00062(16) 0.00168(15) 0.00002(17)
O1 0.0167(6) 0.0254(7) 0.0207(6) -0.0053(5) 0.0015(5) -0.0044(5)
C1 0.0120(8) 0.0170(8) 0.0133(7) -0.0003(6) 0.0036(6) -0.0008(6)
C2 0.0110(8) 0.0203(8) 0.0162(8) 0.0018(7) 0.0023(6) -0.0025(6)
C8 0.0189(9) 0.0184(8) 0.0170(8) 0.0029(7) 0.0030(7) 0.0013(7)
C9 0.0145(8) 0.0144(8) 0.0141(7) 0.0025(6) 0.0002(6) 0.0033(6)
C3 0.0178(9) 0.0239(9) 0.0142(8) -0.0023(6) 0.0015(7) -0.0047(7)
C4 0.0182(9) 0.0205(9) 0.0215(9) -0.0044(7) 0.0064(7) -0.0037(7)
C5 0.0157(8) 0.0168(8) 0.0239(9) 0.0014(6) 0.0050(7) 0.0007(6)
C6 0.0137(8) 0.0220(9) 0.0147(8) 0.0012(6) 0.0015(7) -0.0010(6)
C7 0.0181(9) 0.0245(9) 0.0177(8) 0.0014(7) -0.0020(7) 0.0020(7)
C10 0.0170(9) 0.0191(9) 0.0164(8) 0.0000(6) -0.0014(7) 0.0011(6)
C11 0.0256(9) 0.0238(9) 0.0149(8) -0.0018(7) 0.0042(7) 0.0048(8)
C12 0.0202(9) 0.0225(9) 0.0207(9) 0.0049(7) 0.0070(8) 0.0028(7)
C13 0.0171(9) 0.0185(9) 0.0274(9) 0.0019(7) 0.0035(7) -0.0012(7)
C14 0.0173(9) 0.0197(9) 0.0175(8) -0.0008(7) 0.0015(7) 0.0014(7)
P2 0.0129(2) 0.0181(2) 0.01586(19) -0.00158(17) 0.00257(16) -0.00139(17)
O2 0.0144(6) 0.0247(7) 0.0306(7) 0.0011(6) 0.0034(5) 0.0017(5)
C15 0.0123(8) 0.0184(8) 0.0175(8) -0.0003(6) 0.0035(7) -0.0039(6)
C16 0.0096(8) 0.0256(9) 0.0204(9) 0.0027(7) 0.0034(7) -0.0001(7)
C21 0.0160(9) 0.0350(11) 0.0169(8) 0.0007(7) 0.0005(7) -0.0027(8)
C22 0.0221(9) 0.0257(10) 0.0153(7) -0.0033(7) 0.0042(7) -0.0094(7)
C17 0.0177(10) 0.0253(10) 0.0349(11) 0.0077(8) 0.0065(8) 0.0029(8)
C18 0.0197(10) 0.0196(9) 0.0473(12) -0.0039(9) 0.0166(9) 0.0004(7)
C19 0.0212(10) 0.0276(10) 0.0304(10) -0.0134(8) 0.0136(8) -0.0104(8)
C20 0.0162(9) 0.0279(9) 0.0179(8) -0.0038(7) 0.0047(7) -0.0064(7)
C23 0.0144(8) 0.0195(8) 0.0138(7) -0.0016(6) 0.0011(6) -0.0019(6)
C24 0.0171(8) 0.0193(9) 0.0192(8) -0.0005(7) 0.0005(7) 0.0003(7)
C25 0.0149(8) 0.0271(9) 0.0212(8) -0.0068(7) 0.0032(7) -0.0005(7)
C26 0.0203(9) 0.0256(9) 0.0166(8) -0.0045(8) 0.0041(7) -0.0082(8)
C27 0.0250(10) 0.0198(9) 0.0187(8) 0.0024(7) 0.0031(7) -0.0027(7)
C28 0.0171(8) 0.0213(8) 0.0171(8) -0.0012(7) 0.0010(7) 0.0012(7)

loop_
_atom_type_symbol
_atom_type_description
_atom_type_scat_dispersion_real
_atom_type_scat_dispersion_imag
_atom_type_scat_source
C C 0.0033 0.0016 'International Tables Vol C Tables 4.2.6.8 and 6.1.1.4'
H H 0.0000 0.0000 'International Tables Vol C Tables 4.2.6.8 and 6.1.1.4'
O O 0.0106 0.0060 'International Tables Vol C Tables 4.2.6.8 and 6.1.1.4'
P P 0.1023 0.0942 'International Tables Vol C Tables 4.2.6.8 and 6.1.1.4'

loop_
_geom_angle_atom_site_label_1
_geom_angle_atom_site_label_2
_geom_angle_atom_site_label_3
_geom_angle
O1 P1 C1 119.80(8)
O1 P1 C9 110.33(7)
C1 P1 C9 106.70(7)
O1 P1 C8 116.00(8)
C1 P1 C8 93.84(8)
C9 P1 C8 108.71(8)
C6 C1 C2 121.28(15)
C6 C1 P1 128.43(12)
C2 C1 P1 110.28(13)
C3 C2 C1 118.78(16)
C3 C2 C7 125.13(15)
C1 C2 C7 116.07(15)
C7 C8 P1 106.99(12)
C7 C8 H8A 110.3
P1 C8 H8A 110.3
C7 C8 H8B 110.3
P1 C8 H8B 110.3
H8A C8 H8B 108.6
C14 C9 C10 119.17(15)
C14 C9 P1 122.83(12)
C10 C9 P1 118.00(13)
C4 C3 C2 120.17(16)
C4 C3 H3 119.9
C2 C3 H3 119.9
C3 C4 C5 120.49(16)
C3 C4 H4 119.8
C5 C4 H4 119.8
C6 C5 C4 120.10(17)
C6 C5 H5 120.0
C4 C5 H5 120.0
C5 C6 C1 119.17(16)
C5 C6 H6 120.4
C1 C6 H6 120.4
C2 C7 C8 108.90(14)
C2 C7 H7A 109.9
C8 C7 H7A 109.9
C2 C7 H7B 109.9
C8 C7 H7B 109.9
H7A C7 H7B 108.3
C11 C10 C9 120.17(16)
C11 C10 H10 119.9
C9 C10 H10 119.9
C10 C11 C12 120.20(16)
C10 C11 H11 119.9
C12 C11 H11 119.9
C13 C12 C11 120.07(16)
C13 C12 H12 120.0
C11 C12 H12 120.0
C12 C13 C14 120.05(17)
C12 C13 H13 120.0
C14 C13 H13 120.0
C13 C14 C9 120.33(16)
C13 C14 H14 119.8
C9 C14 H14 119.8
O2 P2 C15 117.92(8)
O2 P2 C22 116.93(8)
C15 P2 C22 93.69(8)
O2 P2 C23 111.81(8)
C15 P2 C23 106.43(8)
C22 P2 C23 108.30(8)
C20 C15 C16 121.54(17)
C20 C15 P2 128.11(14)
C16 C15 P2 110.35(13)
C17 C16 C15 118.74(18)
C17 C16 C21 125.91(18)
C15 C16 C21 115.35(16)
C16 C21 C22 107.82(14)
C16 C21 H21A 110.1
C22 C21 H21A 110.1
C16 C21 H21B 110.1
C22 C21 H21B 110.1
H21A C21 H21B 108.5
C21 C22 P2 106.62(12)
C21 C22 H22A 110.4
P2 C22 H22A 110.4
C21 C22 H22B 110.4
P2 C22 H22B 110.4
H22A C22 H22B 108.6
C18 C17 C16 119.9(2)
C18 C17 H17 120.1
C16 C17 H17 120.1
C17 C18 C19 121.15(19)
C17 C18 H18 119.4
C19 C18 H18 119.4
C20 C19 C18 119.48(19)
C20 C19 H19 120.3
C18 C19 H19 120.3
C19 C20 C15 119.21(19)
C19 C20 H20 120.4
C15 C20 H20 120.4
C28 C23 C24 119.48(16)
C28 C23 P2 118.41(13)
C24 C23 P2 122.10(13)
C23 C24 C25 120.59(17)
C23 C24 H24 119.7
C25 C24 H24 119.7
C26 C25 C24 119.41(17)
C26 C25 H25 120.3
C24 C25 H25 120.3
C27 C26 C25 120.60(16)
C27 C26 H26 119.7
C25 C26 H26 119.7
C26 C27 C28 119.68(17)
C26 C27 H27 120.2
C28 C27 H27 120.2
C23 C28 C27 120.23(16)
C23 C28 H28 119.9
C27 C28 H28 119.9

loop_
_geom_bond_atom_site_label_1
_geom_bond_atom_site_label_2
_geom_bond_distance
P1 O1 1.4903(12)
P1 C1 1.7989(17)
P1 C9 1.8098(17)
P1 C8 1.8253(17)
C1 C6 1.393(2)
C1 C2 1.401(2)
C2 C3 1.392(2)
C2 C7 1.509(2)
C8 C7 1.537(2)
C8 H8A 0.9900
C8 H8B 0.9900
C9 C14 1.394(2)
C9 C10 1.402(2)
C3 C4 1.385(3)
C3 H3 0.9500
C4 C5 1.398(3)
C4 H4 0.9500
C5 C6 1.383(2)
C5 H5 0.9500
C6 H6 0.9500
C7 H7A 0.9900
C7 H7B 0.9900
C10 C11 1.387(2)
C10 H10 0.9500
C11 C12 1.388(3)
C11 H11 0.9500
C12 C13 1.386(3)
C12 H12 0.9500
C13 C14 1.391(2)
C13 H13 0.9500
C14 H14 0.9500
P2 O2 1.4890(13)
P2 C15 1.7916(18)
P2 C22 1.8099(17)
P2 C23 1.8145(17)
C15 C20 1.391(2)
C15 C16 1.399(2)
C16 C17 1.390(3)
C16 C21 1.518(3)
C21 C22 1.538(3)
C21 H21A 0.9900
C21 H21B 0.9900
C22 H22A 0.9900
C22 H22B 0.9900
C17 C18 1.387(3)
C17 H17 0.9500
C18 C19 1.394(3)
C18 H18 0.9500
C19 C20 1.389(3)
C19 H19 0.9500
C20 H20 0.9500
C23 C28 1.390(3)
C23 C24 1.391(2)
C24 C25 1.392(2)
C24 H24 0.9500
C25 C26 1.388(3)
C25 H25 0.9500
C26 C27 1.386(3)
C26 H26 0.9500
C27 C28 1.396(2)
C27 H27 0.9500
C28 H28 0.9500

loop_
_geom_torsion_atom_site_label_1
_geom_torsion_atom_site_label_2
_geom_torsion_atom_site_label_3
_geom_torsion_atom_site_label_4
_geom_torsion
O1 P1 C1 C6 47.16(17)
C9 P1 C1 C6 -78.98(16)
C8 P1 C1 C6 170.18(15)
O1 P1 C1 C2 -134.25(11)
C9 P1 C1 C2 99.61(12)
C8 P1 C1 C2 -11.23(13)
C6 C1 C2 C3 0.7(2)
P1 C1 C2 C3 -177.99(12)
C6 C1 C2 C7 179.42(15)
P1 C1 C2 C7 0.71(18)
O1 P1 C8 C7 143.85(11)
C1 P1 C8 C7 17.91(13)
C9 P1 C8 C7 -91.17(12)
O1 P1 C9 C14 -158.85(13)
C1 P1 C9 C14 -27.20(16)
C8 P1 C9 C14 72.91(15)
O1 P1 C9 C10 20.69(15)
C1 P1 C9 C10 152.33(13)
C8 P1 C9 C10 -107.56(14)
C1 C2 C3 C4 0.4(2)
C7 C2 C3 C4 -178.18(16)
C2 C3 C4 C5 -1.5(3)
C3 C4 C5 C6 1.5(3)
C4 C5 C6 C1 -0.4(3)
C2 C1 C6 C5 -0.7(2)
P1 C1 C6 C5 177.72(13)
C3 C2 C7 C8 -168.49(15)
C1 C2 C7 C8 12.9(2)
P1 C8 C7 C2 -19.82(16)
C14 C9 C10 C11 -0.9(2)
P1 C9 C10 C11 179.56(13)
C9 C10 C11 C12 0.0(3)
C10 C11 C12 C13 0.5(3)
C11 C12 C13 C14 0.0(3)
C12 C13 C14 C9 -0.9(3)
C10 C9 C14 C13 1.4(2)
P1 C9 C14 C13 -179.11(14)
O2 P2 C15 C20 43.51(18)
C22 P2 C15 C20 166.72(16)
C23 P2 C15 C20 -82.97(17)
O2 P2 C15 C16 -136.11(12)
C22 P2 C15 C16 -12.89(13)
C23 P2 C15 C16 97.41(13)
C20 C15 C16 C17 -0.7(3)
P2 C15 C16 C17 178.94(14)
C20 C15 C16 C21 179.54(15)
P2 C15 C16 C21 -0.81(18)
C17 C16 C21 C22 -162.36(18)
C15 C16 C21 C22 17.4(2)
C16 C21 C22 P2 -25.16(16)
O2 P2 C22 C21 146.07(11)
C15 P2 C22 C21 22.08(13)
C23 P2 C22 C21 -86.57(13)
C15 C16 C17 C18 1.2(3)
C21 C16 C17 C18 -179.08(16)
C16 C17 C18 C19 -1.1(3)
C17 C18 C19 C20 0.6(3)
C18 C19 C20 C15 0.0(3)
C16 C15 C20 C19 0.1(3)
P2 C15 C20 C19 -179.45(14)
O2 P2 C23 C28 24.76(16)
C15 P2 C23 C28 154.83(13)
C22 P2 C23 C28 -105.48(14)
O2 P2 C23 C24 -156.85(13)
C15 P2 C23 C24 -26.77(16)
C22 P2 C23 C24 72.91(16)
C28 C23 C24 C25 0.3(2)
P2 C23 C24 C25 -178.08(13)
C23 C24 C25 C26 -1.0(3)
C24 C25 C26 C27 0.9(3)
C25 C26 C27 C28 -0.1(3)
C24 C23 C28 C27 0.6(2)
P2 C23 C28 C27 179.00(13)
C26 C27 C28 C23 -0.7(3)
